data_4025468
loop_
_publ_author_name
'Yin Chen'
'De-Xian Wang'
'Zhi-Tang Huang'
'Mei-Xiang Wang'

_publ_section_title
;
 Synthesis, Structure, and Functionalization of Homo
 Heterocalix[2]arene[2]triazines: Versatile Conformation and Cavity
 Structures Regulated by the Bridging Elements
;
_journal_name_full 'Journal of Organic Chemistry'
_journal_page_first 3786
_journal_page_last 3796
_journal_paper_doi 10.1021/jo100571c
_journal_volume 75
_journal_year 2010
_chemical_formula_sum 'C120 H174 N48 O8'
_chemical_formula_weight 2417.07
_chemical_name_systematic
; 
 ? 
;
_space_group_IT_number 2
_symmetry_cell_setting triclinic
_symmetry_space_group_name_Hall '-P 1'
_symmetry_space_group_name_H-M 'P -1'
_atom_sites_solution_hydrogens geom
_atom_sites_solution_primary direct
_atom_sites_solution_secondary difmap
_audit_creation_method SHELXL-97
_cell_angle_alpha 85.58(3)
_cell_angle_beta 83.92(3)
_cell_angle_gamma 89.73(3)
_cell_formula_units_Z 1
_cell_length_a 7.9477(16)
_cell_length_b 15.796(3)
_cell_length_c 26.207(5)
_cell_measurement_reflns_used 21122
_cell_measurement_temperature 173(2)
_cell_measurement_theta_max 25.00
_cell_measurement_theta_min 0.78
_cell_volume 3261.8(11)
_computing_structure_refinement 'SHELXL-97 (Sheldrick, 1997)'
_computing_structure_solution 'SHELXS-97 (Sheldrick, 1990)'
_diffrn_ambient_temperature 173(2)
_diffrn_measured_fraction_theta_full 0.999
_diffrn_measured_fraction_theta_max 0.999
_diffrn_radiation_monochromator graphite
_diffrn_radiation_source 'fine-focus sealed tube'
_diffrn_radiation_type MoK\a
_diffrn_radiation_wavelength 0.71073
_diffrn_reflns_av_R_equivalents 0.0411
_diffrn_reflns_av_sigmaI/netI 0.0808
_diffrn_reflns_limit_h_max 9
_diffrn_reflns_limit_h_min -9
_diffrn_reflns_limit_k_max 18
_diffrn_reflns_limit_k_min -18
_diffrn_reflns_limit_l_max 31
_diffrn_reflns_limit_l_min -31
_diffrn_reflns_number 21122
_diffrn_reflns_theta_full 25.00
_diffrn_reflns_theta_max 25.00
_diffrn_reflns_theta_min 0.78
_exptl_absorpt_coefficient_mu 0.082
_exptl_absorpt_correction_T_max 0.9894
_exptl_absorpt_correction_T_min 0.9686
_exptl_absorpt_correction_type multi-scan
_exptl_crystal_colour colourless
_exptl_crystal_density_diffrn 1.230
_exptl_crystal_density_method 'not measured'
_exptl_crystal_description needle
_exptl_crystal_F_000 1294
_exptl_crystal_size_max 0.39
_exptl_crystal_size_mid 0.30
_exptl_crystal_size_min 0.13
_refine_diff_density_max 0.524
_refine_diff_density_min -0.363
_refine_diff_density_rms 0.048
_refine_ls_extinction_method none
_refine_ls_goodness_of_fit_ref 1.196
_refine_ls_hydrogen_treatment constr
_refine_ls_matrix_type full
_refine_ls_number_parameters 815
_refine_ls_number_reflns 11484
_refine_ls_number_restraints 35
_refine_ls_restrained_S_all 1.198
_refine_ls_R_factor_all 0.1298
_refine_ls_R_factor_gt 0.0841
_refine_ls_shift/su_max 0.001
_refine_ls_shift/su_mean 0.000
_refine_ls_structure_factor_coef Fsqd
_refine_ls_weighting_details 'calc w=1/[\s^2^(Fo^2^)+(0.0558P)^2^+1.2445P] where P=(Fo^2^+2Fc^2^)/3'
_refine_ls_weighting_scheme calc
_refine_ls_wR_factor_gt 0.1471
_refine_ls_wR_factor_ref 0.1618
_reflns_number_gt 8465
_reflns_number_total 11484
_reflns_threshold_expression >2sigma(I)
_cod_data_source_file jo100571c_si_001_06.cif
_cod_data_source_block 22N2N
_cod_database_code 4025468

loop_
_symmetry_equiv_pos_as_xyz
'x, y, z'
'-x, -y, -z'

loop_
_atom_site_label
_atom_site_type_symbol
_atom_site_fract_x
_atom_site_fract_y
_atom_site_fract_z
_atom_site_U_iso_or_equiv
_atom_site_adp_type
_atom_site_occupancy
_atom_site_symmetry_multiplicity
_atom_site_calc_flag
_atom_site_refinement_flags
_atom_site_disorder_assembly
_atom_site_disorder_group
O1 O 1.2941(3) 0.25518(15) 0.22815(9) 0.0349(6) Uani 1 1 d . . .
H1 H 1.3481 0.2532 0.2541 0.042 Uiso 1 1 d R . .
O2 O 1.4992(3) 0.23639(18) 0.30242(10) 0.0476(7) Uani 1 1 d . . .
H2 H 1.5080 0.2875 0.3087 0.057 Uiso 1 1 d R . .
O3 O 0.5436(4) 0.0179(2) 0.17737(11) 0.0705(10) Uani 1 1 d . . .
H3 H 0.6278 0.0494 0.1785 0.085 Uiso 1 1 d R . .
O4 O 1.5332(3) 0.40815(18) 0.31320(10) 0.0481(7) Uani 1 1 d . . .
H4 H 1.6350 0.4139 0.3183 0.058 Uiso 1 1 d R . .
N1B N 1.9357(3) 0.63817(16) 0.43207(9) 0.0217(6) Uani 1 1 d . . .
H1BA H 2.0306 0.6131 0.4214 0.026 Uiso 1 1 calc R . .
N1A N 0.6190(3) 0.13504(17) 0.08487(10) 0.0254(6) Uani 1 1 d . . .
N2B N 1.7209(3) 0.72737(16) 0.40926(9) 0.0215(6) Uani 1 1 d . . .
N2A N 0.8215(3) 0.24007(17) 0.07057(10) 0.0280(7) Uani 1 1 d . . .
N3B N 1.6583(3) 0.73260(16) 0.32193(9) 0.0230(6) Uani 1 1 d . . .
N3A N 1.0304(3) 0.24627(16) 0.12922(10) 0.0257(6) Uani 1 1 d . . .
N4B N 1.8721(3) 0.63845(16) 0.34935(9) 0.0231(6) Uani 1 1 d . . .
N4A N 0.8099(3) 0.14130(16) 0.14473(10) 0.0234(6) Uani 1 1 d . . .
N5B N 1.7970(3) 0.64856(16) 0.26532(9) 0.0263(6) Uani 1 1 d . . .
H5BA H 1.7571 0.6848 0.2424 0.032 Uiso 1 1 calc R . .
N5A N 1.0253(3) 0.14917(16) 0.19793(10) 0.0271(6) Uani 1 1 d . . .
H5AA H 1.1114 0.1792 0.2052 0.033 Uiso 1 1 calc R . .
N6B N 2.0402(3) 0.36329(16) 0.28342(10) 0.0253(6) Uani 1 1 d . . .
H6BA H 2.1264 0.3355 0.2690 0.030 Uiso 1 1 calc R . .
N6A N 0.7950(3) -0.13839(16) 0.23603(9) 0.0246(6) Uani 1 1 d . . .
H6AA H 0.7550 -0.1734 0.2622 0.030 Uiso 1 1 calc R . .
N7B N 1.8378(3) 0.36899(16) 0.35352(9) 0.0219(6) Uani 1 1 d . . .
N7A N 0.8619(3) -0.13059(16) 0.14701(10) 0.0227(6) Uani 1 1 d . . .
N8B N 2.0697(3) 0.27157(16) 0.35299(10) 0.0223(6) Uani 1 1 d . . .
N8A N 0.6457(3) -0.22246(16) 0.19044(10) 0.0236(6) Uani 1 1 d . . .
N9B N 1.8669(3) 0.27380(16) 0.42724(9) 0.0217(6) Uani 1 1 d . . .
N9A N 0.6995(3) -0.21693(16) 0.09875(9) 0.0227(6) Uani 1 1 d . . .
N10B N 1.6499(3) 0.36967(16) 0.42621(9) 0.0231(6) Uani 1 1 d . . .
H10A H 1.5820 0.4001 0.4077 0.028 Uiso 1 1 calc R . .
N10A N 0.9200(3) -0.13116(16) 0.06073(9) 0.0237(6) Uani 1 1 d . . .
H10B H 1.0166 -0.1072 0.0652 0.028 Uiso 1 1 calc R . .
N11B N 1.5096(3) 0.81328(17) 0.37998(10) 0.0269(6) Uani 1 1 d . . .
N11A N 1.0233(4) 0.34474(19) 0.05963(11) 0.0378(8) Uani 1 1 d D . .
N12B N 2.0859(3) 0.17880(17) 0.42487(10) 0.0264(6) Uani 1 1 d . . .
N12A N 0.4850(4) -0.30069(18) 0.14325(10) 0.0314(7) Uani 1 1 d . . .
C1B C 1.6980(4) 0.4852(2) 0.59241(13) 0.0317(8) Uani 1 1 d . . .
H1BB H 1.6783 0.4804 0.6289 0.038 Uiso 1 1 calc R . .
C1A C 0.7205(5) 0.0307(2) -0.08738(13) 0.0351(9) Uani 1 1 d . . .
H1AB H 0.7134 0.0384 -0.1234 0.042 Uiso 1 1 calc R . .
C1 C 1.4103(5) 0.2785(3) 0.18432(16) 0.0595(13) Uani 1 1 d . . .
H1A H 1.4578 0.3347 0.1877 0.089 Uiso 1 1 calc R . .
H1B H 1.3514 0.2801 0.1532 0.089 Uiso 1 1 calc R . .
H1C H 1.5018 0.2367 0.1818 0.089 Uiso 1 1 calc R . .
C2B C 1.7815(4) 0.5557(2) 0.56722(13) 0.0319(8) Uani 1 1 d . . .
H2BB H 1.8200 0.5989 0.5865 0.038 Uiso 1 1 calc R . .
C2A C 0.6525(4) 0.0907(2) -0.05568(13) 0.0315(8) Uani 1 1 d . . .
H2AB H 0.5989 0.1394 -0.0701 0.038 Uiso 1 1 calc R . .
C2 C 1.6628(5) 0.2006(3) 0.29295(19) 0.0636(13) Uani 1 1 d . . .
H2A H 1.7330 0.2385 0.2681 0.095 Uiso 1 1 calc R . .
H2B H 1.6531 0.1453 0.2790 0.095 Uiso 1 1 calc R . .
H2C H 1.7151 0.1934 0.3252 0.095 Uiso 1 1 calc R . .
C3B C 1.8093(4) 0.5636(2) 0.51390(12) 0.0237(7) Uani 1 1 d . . .
C3A C 0.6613(4) 0.0809(2) -0.00283(12) 0.0244(7) Uani 1 1 d . . .
C3 C 0.4418(6) 0.0135(3) 0.22349(17) 0.0621(13) Uani 1 1 d . . .
H3A H 0.5097 -0.0037 0.2516 0.093 Uiso 1 1 calc R . .
H3B H 0.3514 -0.0282 0.2226 0.093 Uiso 1 1 calc R . .
H3C H 0.3918 0.0693 0.2290 0.093 Uiso 1 1 calc R . .
C4B C 1.7542(4) 0.4992(2) 0.48659(12) 0.0214(7) Uani 1 1 d . . .
H4BB H 1.7742 0.5039 0.4501 0.026 Uiso 1 1 calc R . .
C4A C 0.7393(4) 0.0087(2) 0.01716(12) 0.0234(7) Uani 1 1 d . . .
H4AB H 0.7468 0.0013 0.0532 0.028 Uiso 1 1 calc R . .
C4 C 1.4917(5) 0.4648(3) 0.27200(16) 0.0560(12) Uani 1 1 d . . .
H4A H 1.5073 0.5234 0.2805 0.084 Uiso 1 1 calc R . .
H4B H 1.3735 0.4560 0.2661 0.084 Uiso 1 1 calc R . .
H4C H 1.5656 0.4542 0.2408 0.084 Uiso 1 1 calc R . .
C5B C 1.6703(4) 0.4279(2) 0.51120(12) 0.0241(7) Uani 1 1 d . . .
C5A C 0.8069(4) -0.0535(2) -0.01421(12) 0.0245(7) Uani 1 1 d . . .
C6B C 1.6430(4) 0.4213(2) 0.56428(12) 0.0293(8) Uani 1 1 d . . .
H6BB H 1.5863 0.3729 0.5817 0.035 Uiso 1 1 calc R . .
C6A C 0.7995(4) -0.0412(2) -0.06687(12) 0.0306(8) Uani 1 1 d . . .
H6AB H 0.8483 -0.0817 -0.0890 0.037 Uiso 1 1 calc R . .
C7B C 1.8963(4) 0.6430(2) 0.48682(12) 0.0249(7) Uani 1 1 d . . .
H7BB H 1.8221 0.6925 0.4928 0.030 Uiso 1 1 calc R . .
H7BC H 2.0024 0.6525 0.5023 0.030 Uiso 1 1 calc R . .
C7A C 0.5811(4) 0.1462(2) 0.03128(12) 0.0290(8) Uani 1 1 d . . .
H7AB H 0.6200 0.2033 0.0167 0.035 Uiso 1 1 calc R . .
H7AC H 0.4569 0.1439 0.0307 0.035 Uiso 1 1 calc R . .
C8B C 1.8372(4) 0.66945(19) 0.39602(11) 0.0197(7) Uani 1 1 d . . .
C8A C 0.7545(4) 0.1734(2) 0.10009(12) 0.0235(7) Uani 1 1 d . . .
C9B C 1.6329(4) 0.75584(19) 0.37003(12) 0.0215(7) Uani 1 1 d . . .
C9A C 0.9556(4) 0.2746(2) 0.08790(13) 0.0277(8) Uani 1 1 d . A .
C10B C 1.7775(4) 0.67237(19) 0.31422(11) 0.0204(7) Uani 1 1 d . . .
C10A C 0.9505(4) 0.17912(19) 0.15562(12) 0.0225(7) Uani 1 1 d . . .
C11B C 1.8710(4) 0.5750(2) 0.24528(12) 0.0247(7) Uani 1 1 d . . .
C11A C 0.9834(4) 0.0766(2) 0.23163(12) 0.0225(7) Uani 1 1 d . . .
C12B C 1.8734(5) 0.5694(2) 0.19248(13) 0.0354(9) Uani 1 1 d . . .
H12A H 1.8374 0.6161 0.1713 0.043 Uiso 1 1 calc R . .
C12A C 1.0127(4) 0.0805(2) 0.28277(12) 0.0291(8) Uani 1 1 d . . .
H12B H 1.0600 0.1300 0.2941 0.035 Uiso 1 1 calc R . .
C13B C 1.9283(5) 0.4958(2) 0.17104(13) 0.0435(11) Uani 1 1 d . . .
H13A H 1.9298 0.4922 0.1350 0.052 Uiso 1 1 calc R . .
C13A C 0.9713(5) 0.0105(2) 0.31670(13) 0.0358(9) Uani 1 1 d . . .
H13B H 0.9909 0.0121 0.3518 0.043 Uiso 1 1 calc R . .
C14B C 1.9814(5) 0.4269(2) 0.20123(12) 0.0351(9) Uani 1 1 d . . .
H14A H 2.0174 0.3761 0.1863 0.042 Uiso 1 1 calc R . .
C14A C 0.9020(4) -0.0618(2) 0.30066(12) 0.0308(8) Uani 1 1 d . . .
H14B H 0.8722 -0.1087 0.3248 0.037 Uiso 1 1 calc R . .
C15B C 1.9810(4) 0.4336(2) 0.25339(12) 0.0235(7) Uani 1 1 d . . .
C15A C 0.8757(4) -0.0658(2) 0.24927(12) 0.0230(7) Uani 1 1 d . . .
C16B C 1.9297(4) 0.5079(2) 0.27557(11) 0.0233(7) Uani 1 1 d . . .
H16A H 1.9350 0.5127 0.3113 0.028 Uiso 1 1 calc R . .
C16A C 0.9213(4) 0.00338(19) 0.21448(12) 0.0231(7) Uani 1 1 d . . .
H16B H 0.9098 0.0004 0.1790 0.028 Uiso 1 1 calc R . .
C17B C 1.9793(4) 0.33400(19) 0.33183(11) 0.0208(7) Uani 1 1 d . . .
C17A C 0.7689(4) -0.16315(19) 0.18864(12) 0.0212(7) Uani 1 1 d . . .
C18B C 1.7901(4) 0.33619(19) 0.40193(11) 0.0192(7) Uani 1 1 d . . .
C18A C 0.8214(4) -0.16109(19) 0.10345(12) 0.0211(7) Uani 1 1 d . . .
C19B C 2.0044(4) 0.24289(19) 0.40081(11) 0.0204(7) Uani 1 1 d . . .
C19A C 0.6140(4) -0.2449(2) 0.14379(12) 0.0231(7) Uani 1 1 d . . .
C20B C 1.6063(4) 0.3579(2) 0.48113(12) 0.0269(8) Uani 1 1 d . . .
H20A H 1.6530 0.3030 0.4938 0.032 Uiso 1 1 calc R . .
H20B H 1.4815 0.3544 0.4882 0.032 Uiso 1 1 calc R . .
C20A C 0.8805(4) -0.1352(2) 0.00847(12) 0.0271(8) Uani 1 1 d . . .
H20C H 0.7985 -0.1819 0.0075 0.033 Uiso 1 1 calc R . .
H20D H 0.9849 -0.1490 -0.0133 0.033 Uiso 1 1 calc R . .
C21B C 1.4799(5) 0.8483(2) 0.43009(13) 0.0313(8) Uani 1 1 d . . .
H21A H 1.5183 0.8069 0.4567 0.038 Uiso 1 1 calc R . .
H21B H 1.3570 0.8570 0.4385 0.038 Uiso 1 1 calc R . .
C21A C 0.9261(9) 0.3876(4) 0.0194(2) 0.040(2) Uani 0.732(9) 1 d PDU A 1
H21C H 0.9363 0.4499 0.0201 0.048 Uiso 0.732(9) 1 calc PR A 1
H21D H 0.8050 0.3722 0.0269 0.048 Uiso 0.732(9) 1 calc PR A 1
C22A C 0.9920(8) 0.3615(4) -0.0338(2) 0.057(2) Uani 0.732(9) 1 d PDU A 1
H22D H 0.9266 0.3903 -0.0596 0.085 Uiso 0.732(9) 1 calc PR A 1
H22E H 0.9803 0.2999 -0.0346 0.085 Uiso 0.732(9) 1 calc PR A 1
H22F H 1.1115 0.3775 -0.0413 0.085 Uiso 0.732(9) 1 calc PR A 1
C21 C 0.977(2) 0.3627(12) 0.0072(5) 0.038(6) Uani 0.268(9) 1 d PDU A 2
H21E H 0.9533 0.3095 -0.0085 0.046 Uiso 0.268(9) 1 calc PR A 2
H21F H 1.0679 0.3943 -0.0149 0.046 Uiso 0.268(9) 1 calc PR A 2
C22 C 0.815(2) 0.4173(12) 0.0145(8) 0.081(7) Uani 0.268(9) 1 d PDU A 2
H22G H 0.7747 0.4324 -0.0191 0.122 Uiso 0.268(9) 1 calc PR A 2
H22H H 0.8411 0.4692 0.0304 0.122 Uiso 0.268(9) 1 calc PR A 2
H22I H 0.7273 0.3850 0.0368 0.122 Uiso 0.268(9) 1 calc PR A 2
C22B C 1.5706(6) 0.9310(3) 0.43142(16) 0.0556(12) Uani 1 1 d . . .
H22A H 1.5462 0.9523 0.4656 0.083 Uiso 1 1 calc R . .
H22B H 1.5322 0.9723 0.4054 0.083 Uiso 1 1 calc R . .
H22C H 1.6928 0.9223 0.4242 0.083 Uiso 1 1 calc R . .
C23B C 1.3964(5) 0.8409(2) 0.34140(13) 0.0359(9) Uani 1 1 d . . .
H23A H 1.4601 0.8426 0.3068 0.043 Uiso 1 1 calc R . .
H23B H 1.3568 0.8992 0.3474 0.043 Uiso 1 1 calc R . .
C23A C 1.1810(5) 0.3822(2) 0.07075(14) 0.0362(9) Uani 1 1 d . A .
H23C H 1.1810 0.3821 0.1085 0.043 Uiso 1 1 calc R . .
H23D H 1.1865 0.4420 0.0563 0.043 Uiso 1 1 calc R . .
C24B C 1.2447(6) 0.7829(3) 0.34298(19) 0.0650(14) Uani 1 1 d . . .
H24A H 1.1726 0.8039 0.3167 0.097 Uiso 1 1 calc R . .
H24B H 1.1800 0.7818 0.3770 0.097 Uiso 1 1 calc R . .
H24C H 1.2831 0.7254 0.3363 0.097 Uiso 1 1 calc R . .
C24A C 1.3362(5) 0.3366(3) 0.04929(15) 0.0521(11) Uani 1 1 d . . .
H24D H 1.4376 0.3649 0.0580 0.078 Uiso 1 1 calc R A .
H24E H 1.3387 0.3374 0.0118 0.078 Uiso 1 1 calc R . .
H24F H 1.3335 0.2776 0.0641 0.078 Uiso 1 1 calc R . .
C25B C 2.0154(4) 0.1419(2) 0.47522(12) 0.0285(8) Uani 1 1 d . . .
H25A H 1.9700 0.1879 0.4963 0.034 Uiso 1 1 calc R . .
H25B H 2.1066 0.1132 0.4928 0.034 Uiso 1 1 calc R . .
C25A C 0.4416(5) -0.3328(2) 0.09563(13) 0.0378(9) Uani 1 1 d . . .
H25C H 0.4992 -0.2978 0.0660 0.045 Uiso 1 1 calc R . .
H25D H 0.3181 -0.3274 0.0941 0.045 Uiso 1 1 calc R . .
C26B C 1.8752(5) 0.0784(2) 0.47134(14) 0.0377(9) Uani 1 1 d . . .
H26A H 1.8312 0.0553 0.5059 0.057 Uiso 1 1 calc R . .
H26B H 1.9203 0.0320 0.4512 0.057 Uiso 1 1 calc R . .
H26C H 1.7838 0.1068 0.4544 0.057 Uiso 1 1 calc R . .
C26A C 0.4914(7) -0.4243(3) 0.09130(18) 0.0734(16) Uani 1 1 d . . .
H26D H 0.4602 -0.4430 0.0588 0.110 Uiso 1 1 calc R . .
H26E H 0.4325 -0.4594 0.1201 0.110 Uiso 1 1 calc R . .
H26F H 0.6139 -0.4299 0.0922 0.110 Uiso 1 1 calc R . .
C27B C 2.2430(4) 0.1437(2) 0.40210(13) 0.0289(8) Uani 1 1 d . . .
H27A H 2.2530 0.1569 0.3643 0.035 Uiso 1 1 calc R . .
H27B H 2.2402 0.0811 0.4088 0.035 Uiso 1 1 calc R . .
C27A C 0.3671(5) -0.3205(2) 0.18934(14) 0.0405(10) Uani 1 1 d . . .
H27C H 0.4309 -0.3246 0.2199 0.049 Uiso 1 1 calc R . .
H27D H 0.3145 -0.3766 0.1870 0.049 Uiso 1 1 calc R . .
C28B C 2.3964(5) 0.1785(3) 0.42331(15) 0.0467(10) Uani 1 1 d . . .
H28A H 2.4992 0.1536 0.4067 0.070 Uiso 1 1 calc R . .
H28B H 2.3886 0.1642 0.4605 0.070 Uiso 1 1 calc R . .
H28C H 2.4005 0.2404 0.4164 0.070 Uiso 1 1 calc R . .
C28A C 0.2292(6) -0.2549(3) 0.19657(18) 0.0670(14) Uani 1 1 d . . .
H28D H 0.1546 -0.2710 0.2280 0.100 Uiso 1 1 calc R . .
H28E H 0.1633 -0.2517 0.1669 0.100 Uiso 1 1 calc R . .
H28F H 0.2803 -0.1993 0.1995 0.100 Uiso 1 1 calc R . .

loop_
_atom_site_aniso_label
_atom_site_aniso_U_11
_atom_site_aniso_U_22
_atom_site_aniso_U_33
_atom_site_aniso_U_23
_atom_site_aniso_U_13
_atom_site_aniso_U_12
O1 0.0295(14) 0.0402(15) 0.0367(14) -0.0109(11) -0.0054(11) 0.0004(11)
O2 0.0347(15) 0.0525(18) 0.0563(18) -0.0052(14) -0.0087(13) 0.0079(13)
O3 0.058(2) 0.101(3) 0.0503(19) 0.0205(18) -0.0140(16) -0.0434(19)
O4 0.0286(15) 0.069(2) 0.0474(16) 0.0029(14) -0.0108(12) 0.0116(13)
N1B 0.0200(14) 0.0210(15) 0.0247(15) -0.0016(12) -0.0046(11) 0.0018(11)
N1A 0.0217(15) 0.0231(15) 0.0324(16) -0.0030(12) -0.0071(12) -0.0020(12)
N2B 0.0256(15) 0.0153(14) 0.0238(14) 0.0006(11) -0.0045(12) 0.0005(12)
N2A 0.0305(17) 0.0228(16) 0.0301(16) 0.0010(13) -0.0027(13) -0.0077(13)
N3B 0.0276(15) 0.0195(15) 0.0211(14) 0.0004(11) -0.0009(12) 0.0035(12)
N3A 0.0300(16) 0.0185(15) 0.0281(15) -0.0027(12) 0.0001(12) -0.0058(12)
N4B 0.0261(15) 0.0227(15) 0.0207(14) -0.0015(11) -0.0030(12) 0.0016(12)
N4A 0.0232(15) 0.0201(15) 0.0265(15) 0.0004(12) -0.0018(12) -0.0018(12)
N5B 0.0376(17) 0.0204(15) 0.0206(14) 0.0019(11) -0.0043(12) 0.0098(13)
N5A 0.0313(16) 0.0201(15) 0.0308(16) -0.0012(12) -0.0078(13) -0.0070(12)
N6B 0.0319(16) 0.0185(15) 0.0250(15) -0.0026(12) -0.0005(12) 0.0111(12)
N6A 0.0349(16) 0.0209(15) 0.0174(14) 0.0036(11) -0.0032(12) -0.0046(12)
N7B 0.0249(15) 0.0205(14) 0.0204(14) -0.0015(11) -0.0027(11) 0.0041(12)
N7A 0.0272(15) 0.0193(14) 0.0219(14) -0.0027(11) -0.0039(12) -0.0014(12)
N8B 0.0242(15) 0.0180(14) 0.0259(15) -0.0019(11) -0.0087(12) 0.0045(12)
N8A 0.0283(16) 0.0188(15) 0.0240(15) 0.0026(11) -0.0070(12) -0.0028(12)
N9B 0.0262(15) 0.0163(14) 0.0232(14) -0.0014(11) -0.0058(12) 0.0023(12)
N9A 0.0217(15) 0.0219(15) 0.0246(15) -0.0002(12) -0.0044(12) -0.0023(12)
N10B 0.0220(15) 0.0219(15) 0.0259(15) -0.0016(12) -0.0044(12) 0.0024(12)
N10A 0.0204(14) 0.0265(16) 0.0245(15) -0.0025(12) -0.0037(12) -0.0040(12)
N11B 0.0325(16) 0.0226(15) 0.0246(15) -0.0001(12) -0.0001(12) 0.0095(13)
N11A 0.0439(19) 0.0305(17) 0.0378(18) 0.0092(14) -0.0064(15) -0.0157(15)
N12B 0.0262(15) 0.0254(16) 0.0277(15) 0.0037(12) -0.0078(12) 0.0056(12)
N12A 0.0321(17) 0.0317(17) 0.0302(16) 0.0016(13) -0.0043(13) -0.0126(14)
C1B 0.038(2) 0.036(2) 0.0212(18) 0.0009(16) -0.0033(15) 0.0059(17)
C1A 0.040(2) 0.043(2) 0.0227(18) 0.0046(17) -0.0085(16) -0.0102(18)
C1 0.038(2) 0.093(4) 0.046(3) -0.011(2) 0.002(2) -0.003(2)
C2B 0.037(2) 0.034(2) 0.0274(19) -0.0067(16) -0.0093(16) 0.0051(17)
C2A 0.029(2) 0.031(2) 0.035(2) 0.0058(16) -0.0123(16) -0.0073(16)
C2 0.037(3) 0.070(3) 0.089(4) -0.033(3) -0.014(2) 0.015(2)
C3B 0.0227(17) 0.0219(18) 0.0277(18) -0.0014(14) -0.0083(14) 0.0058(14)
C3A 0.0202(17) 0.0248(19) 0.0278(18) 0.0046(14) -0.0054(14) -0.0085(14)
C3 0.043(3) 0.074(3) 0.065(3) -0.001(3) 0.008(2) 0.001(2)
C4B 0.0231(17) 0.0221(18) 0.0187(16) 0.0013(14) -0.0034(13) 0.0037(14)
C4A 0.0236(18) 0.0287(19) 0.0179(16) 0.0011(14) -0.0038(13) -0.0073(15)
C4 0.043(3) 0.071(3) 0.054(3) 0.010(2) -0.016(2) -0.004(2)
C5B 0.0182(17) 0.0244(18) 0.0284(18) 0.0005(14) 0.0016(14) 0.0061(14)
C5A 0.0234(18) 0.0272(19) 0.0219(17) -0.0002(14) 0.0013(14) -0.0080(15)
C6B 0.0278(19) 0.028(2) 0.0303(19) 0.0044(16) 0.0025(15) 0.0020(15)
C6A 0.031(2) 0.035(2) 0.0262(19) -0.0023(16) -0.0015(15) -0.0078(16)
C7B 0.0267(18) 0.0238(18) 0.0265(18) -0.0054(14) -0.0112(14) 0.0030(15)
C7A 0.0238(18) 0.028(2) 0.036(2) 0.0015(16) -0.0093(15) -0.0005(15)
C8B 0.0225(17) 0.0124(16) 0.0236(17) 0.0029(13) -0.0027(14) -0.0066(13)
C8A 0.0217(18) 0.0208(18) 0.0272(18) -0.0042(14) 0.0031(14) 0.0041(14)
C9B 0.0235(18) 0.0139(16) 0.0251(18) 0.0060(13) 0.0020(14) -0.0040(14)
C9A 0.031(2) 0.0201(18) 0.031(2) -0.0054(15) 0.0022(16) -0.0028(15)
C10B 0.0222(17) 0.0163(17) 0.0220(17) -0.0003(13) 0.0006(13) -0.0019(14)
C10A 0.0265(18) 0.0153(17) 0.0257(17) -0.0061(14) -0.0004(14) 0.0000(14)
C11B 0.0280(19) 0.0235(18) 0.0228(18) -0.0014(14) -0.0034(14) 0.0035(15)
C11A 0.0197(17) 0.0198(18) 0.0282(18) -0.0017(14) -0.0031(14) 0.0019(14)
C12B 0.054(2) 0.027(2) 0.0248(19) 0.0035(15) -0.0038(17) 0.0152(18)
C12A 0.032(2) 0.0258(19) 0.0311(19) -0.0086(15) -0.0082(15) -0.0027(16)
C13B 0.074(3) 0.039(2) 0.0177(18) -0.0051(16) -0.0050(18) 0.023(2)
C13A 0.047(2) 0.037(2) 0.0257(19) -0.0051(16) -0.0093(17) -0.0011(18)
C14B 0.059(3) 0.0218(19) 0.0242(19) -0.0051(15) -0.0024(17) 0.0177(18)
C14A 0.039(2) 0.028(2) 0.0245(18) 0.0043(15) -0.0034(16) -0.0030(16)
C15B 0.0251(18) 0.0200(18) 0.0239(17) -0.0001(14) 0.0021(14) 0.0036(14)
C15A 0.0240(18) 0.0231(18) 0.0223(17) -0.0023(14) -0.0040(14) 0.0011(14)
C16B 0.0303(19) 0.0244(18) 0.0150(16) -0.0012(13) -0.0014(14) -0.0011(15)
C16A 0.0277(18) 0.0210(18) 0.0213(17) -0.0029(14) -0.0054(14) 0.0011(14)
C17B 0.0249(18) 0.0182(17) 0.0203(17) -0.0046(13) -0.0045(14) -0.0018(14)
C17A 0.0250(18) 0.0140(16) 0.0246(17) 0.0025(13) -0.0065(14) 0.0043(14)
C18B 0.0203(17) 0.0146(16) 0.0242(17) -0.0067(13) -0.0061(13) -0.0011(13)
C18A 0.0175(17) 0.0174(17) 0.0281(18) 0.0005(14) -0.0028(14) 0.0050(14)
C19B 0.0233(17) 0.0177(17) 0.0221(17) -0.0055(13) -0.0078(14) -0.0002(14)
C19A 0.0201(17) 0.0182(17) 0.0306(19) 0.0038(14) -0.0049(14) 0.0020(14)
C20B 0.0221(18) 0.0224(18) 0.0339(19) 0.0000(15) 0.0057(15) -0.0020(14)
C20A 0.031(2) 0.0279(19) 0.0232(18) -0.0046(15) -0.0033(15) -0.0053(16)
C21B 0.035(2) 0.029(2) 0.0294(19) -0.0044(15) 0.0029(15) 0.0074(16)
C21A 0.048(4) 0.024(4) 0.046(4) 0.005(3) 0.003(3) -0.010(3)
C22A 0.070(4) 0.052(4) 0.051(4) -0.005(3) -0.022(3) 0.005(3)
C21 0.049(9) 0.037(9) 0.026(9) -0.003(6) 0.008(6) -0.023(7)
C22 0.072(10) 0.077(10) 0.094(10) 0.004(8) -0.015(8) -0.008(8)
C22B 0.083(3) 0.040(3) 0.044(3) -0.013(2) -0.001(2) -0.004(2)
C23B 0.038(2) 0.034(2) 0.034(2) 0.0040(16) -0.0009(16) 0.0165(18)
C23A 0.039(2) 0.026(2) 0.042(2) -0.0022(17) 0.0021(17) -0.0133(17)
C24B 0.046(3) 0.074(3) 0.077(3) 0.013(3) -0.027(2) 0.000(2)
C24A 0.048(3) 0.064(3) 0.043(2) -0.013(2) 0.007(2) -0.005(2)
C25B 0.032(2) 0.0241(19) 0.0294(18) 0.0067(15) -0.0073(15) 0.0033(15)
C25A 0.039(2) 0.039(2) 0.036(2) -0.0058(17) -0.0048(17) -0.0165(18)
C26B 0.039(2) 0.030(2) 0.042(2) 0.0054(17) -0.0005(17) 0.0050(17)
C26A 0.118(5) 0.041(3) 0.065(3) -0.016(2) -0.016(3) -0.018(3)
C27B 0.031(2) 0.0219(18) 0.034(2) -0.0007(15) -0.0077(16) 0.0081(15)
C27A 0.041(2) 0.040(2) 0.039(2) 0.0007(18) -0.0030(18) -0.0207(19)
C28B 0.034(2) 0.061(3) 0.047(2) -0.004(2) -0.0084(18) -0.002(2)
C28A 0.046(3) 0.081(4) 0.069(3) -0.008(3) 0.014(2) -0.005(3)

loop_
_atom_type_symbol
_atom_type_description
_atom_type_scat_dispersion_real
_atom_type_scat_dispersion_imag
_atom_type_scat_source
C C 0.0033 0.0016 'International Tables Vol C Tables 4.2.6.8 and 6.1.1.4'
H H 0.0000 0.0000 'International Tables Vol C Tables 4.2.6.8 and 6.1.1.4'
N N 0.0061 0.0033 'International Tables Vol C Tables 4.2.6.8 and 6.1.1.4'
O O 0.0106 0.0060 'International Tables Vol C Tables 4.2.6.8 and 6.1.1.4'

loop_
_geom_angle_atom_site_label_1
_geom_angle_atom_site_label_2
_geom_angle_atom_site_label_3
_geom_angle
_geom_angle_site_symmetry_1
_geom_angle_site_symmetry_3
_geom_angle_publ_flag
C1 O1 H1 107.5 . . ?
C2 O2 H2 109.7 . . ?
C3 O3 H3 110.9 . . ?
C4 O4 H4 110.8 . . ?
C8B N1B C7B 124.7(3) . . ?
C8B N1B H1BA 117.6 . . ?
C7B N1B H1BA 117.6 . . ?
C8A N1A C7A 120.8(3) . . ?
C8B N2B C9B 113.2(3) . . ?
C8A N2A C9A 114.5(3) . . ?
C9B N3B C10B 114.9(3) . . ?
C9A N3A C10A 113.0(3) . . ?
C10B N4B C8B 113.3(3) . . ?
C10A N4A C8A 113.3(3) . . ?
C10B N5B C11B 130.4(3) . . ?
C10B N5B H5BA 114.8 . . ?
C11B N5B H5BA 114.8 . . ?
C10A N5A C11A 128.8(3) . . ?
C10A N5A H5AA 115.6 . . ?
C11A N5A H5AA 115.6 . . ?
C17B N6B C15B 127.5(3) . . ?
C17B N6B H6BA 116.2 . . ?
C15B N6B H6BA 116.2 . . ?
C17A N6A C15A 129.9(3) . . ?
C17A N6A H6AA 115.1 . . ?
C15A N6A H6AA 115.1 . . ?
C17B N7B C18B 113.4(3) . . ?
C17A N7A C18A 113.3(3) . . ?
C17B N8B C19B 113.5(3) . . ?
C19A N8A C17A 113.8(3) . . ?
C18B N9B C19B 114.6(3) . . ?
C18A N9A C19A 113.7(3) . . ?
C18B N10B C20B 123.0(3) . . ?
C18B N10B H10A 118.5 . . ?
C20B N10B H10A 118.5 . . ?
C18A N10A C20A 125.6(3) . . ?
C18A N10A H10B 117.2 . . ?
C20A N10A H10B 117.2 . . ?
C9B N11B C21B 121.6(3) . . ?
C9B N11B C23B 121.3(3) . . ?
C21B N11B C23B 117.2(3) . . ?
C9A N11A C23A 121.3(3) . . ?
C9A N11A C21 118.3(8) . . ?
C23A N11A C21 116.3(8) . . ?
C9A N11A C21A 118.9(4) . . ?
C23A N11A C21A 119.6(4) . . ?
C21 N11A C21A 25.0(6) . . ?
C19B N12B C27B 122.3(3) . . ?
C19B N12B C25B 119.9(3) . . ?
C27B N12B C25B 117.8(3) . . ?
C19A N12A C25A 121.9(3) . . ?
C19A N12A C27A 120.7(3) . . ?
C25A N12A C27A 116.7(3) . . ?
C2B C1B C6B 120.1(3) . . ?
C2B C1B H1BB 120.0 . . ?
C6B C1B H1BB 120.0 . . ?
C2A C1A C6A 120.4(3) . . ?
C2A C1A H1AB 119.8 . . ?
C6A C1A H1AB 119.8 . . ?
O1 C1 H1A 109.5 . . ?
O1 C1 H1B 109.5 . . ?
H1A C1 H1B 109.5 . . ?
O1 C1 H1C 109.5 . . ?
H1A C1 H1C 109.5 . . ?
H1B C1 H1C 109.5 . . ?
C1B C2B C3B 120.3(3) . . ?
C1B C2B H2BB 119.9 . . ?
C3B C2B H2BB 119.9 . . ?
C1A C2A C3A 120.9(3) . . ?
C1A C2A H2AB 119.6 . . ?
C3A C2A H2AB 119.6 . . ?
O2 C2 H2A 109.5 . . ?
O2 C2 H2B 109.5 . . ?
H2A C2 H2B 109.5 . . ?
O2 C2 H2C 109.5 . . ?
H2A C2 H2C 109.5 . . ?
H2B C2 H2C 109.5 . . ?
C4B C3B C2B 118.8(3) . . ?
C4B C3B C7B 121.7(3) . . ?
C2B C3B C7B 119.5(3) . . ?
C4A C3A C2A 118.1(3) . . ?
C4A C3A C7A 121.9(3) . . ?
C2A C3A C7A 119.9(3) . . ?
O3 C3 H3A 109.5 . . ?
O3 C3 H3B 109.5 . . ?
H3A C3 H3B 109.5 . . ?
O3 C3 H3C 109.5 . . ?
H3A C3 H3C 109.5 . . ?
H3B C3 H3C 109.5 . . ?
C3B C4B C5B 121.8(3) . . ?
C3B C4B H4BB 119.1 . . ?
C5B C4B H4BB 119.1 . . ?
C3A C4A C5A 121.9(3) . . ?
C3A C4A H4AB 119.1 . . ?
C5A C4A H4AB 119.1 . . ?
O4 C4 H4A 109.5 . . ?
O4 C4 H4B 109.5 . . ?
H4A C4 H4B 109.5 . . ?
O4 C4 H4C 109.5 . . ?
H4A C4 H4C 109.5 . . ?
H4B C4 H4C 109.5 . . ?
C6B C5B C4B 118.7(3) . . ?
C6B C5B C20B 119.5(3) . . ?
C4B C5B C20B 121.8(3) . . ?
C6A C5A C4A 118.7(3) . . ?
C6A C5A C20A 119.8(3) . . ?
C4A C5A C20A 121.4(3) . . ?
C5B C6B C1B 120.4(3) . . ?
C5B C6B H6BB 119.8 . . ?
C1B C6B H6BB 119.8 . . ?
C5A C6A C1A 120.0(3) . . ?
C5A C6A H6AB 120.0 . . ?
C1A C6A H6AB 120.0 . . ?
N1B C7B C3B 113.5(3) . . ?
N1B C7B H7BB 108.9 . . ?
C3B C7B H7BB 108.9 . . ?
N1B C7B H7BC 108.9 . . ?
C3B C7B H7BC 108.9 . . ?
H7BB C7B H7BC 107.7 . . ?
N1A C7A C3A 114.5(3) . . ?
N1A C7A H7AB 108.6 . . ?
C3A C7A H7AB 108.6 . . ?
N1A C7A H7AC 108.6 . . ?
C3A C7A H7AC 108.6 . . ?
H7AB C7A H7AC 107.6 . . ?
N2B C8B N1B 118.2(3) . . ?
N2B C8B N4B 127.3(3) . . ?
N1B C8B N4B 114.6(3) . . ?
N2A C8A N1A 117.8(3) . . ?
N2A C8A N4A 125.4(3) . . ?
N1A C8A N4A 116.7(3) . . ?
N3B C9B N11B 116.9(3) . . ?
N3B C9B N2B 125.5(3) . . ?
N11B C9B N2B 117.5(3) . . ?
N3A C9A N2A 126.4(3) . . ?
N3A C9A N11A 117.6(3) . . ?
N2A C9A N11A 116.0(3) . . ?
N4B C10B N3B 125.7(3) . . ?
N4B C10B N5B 120.9(3) . . ?
N3B C10B N5B 113.4(3) . . ?
N4A C10A N3A 127.0(3) . . ?
N4A C10A N5A 119.1(3) . . ?
N3A C10A N5A 113.8(3) . . ?
C16B C11B C12B 119.7(3) . . ?
C16B C11B N5B 123.5(3) . . ?
C12B C11B N5B 116.7(3) . . ?
C16A C11A C12A 121.1(3) . . ?
C16A C11A N5A 121.8(3) . . ?
C12A C11A N5A 117.1(3) . . ?
C13B C12B C11B 119.7(3) . . ?
C13B C12B H12A 120.1 . . ?
C11B C12B H12A 120.1 . . ?
C13A C12A C11A 118.3(3) . . ?
C13A C12A H12B 120.9 . . ?
C11A C12A H12B 120.9 . . ?
C12B C13B C14B 121.1(3) . . ?
C12B C13B H13A 119.4 . . ?
C14B C13B H13A 119.4 . . ?
C12A C13A C14A 121.4(3) . . ?
C12A C13A H13B 119.3 . . ?
C14A C13A H13B 119.3 . . ?
C15B C14B C13B 118.7(3) . . ?
C15B C14B H14A 120.6 . . ?
C13B C14B H14A 120.6 . . ?
C13A C14A C15A 120.0(3) . . ?
C13A C14A H14B 120.0 . . ?
C15A C14A H14B 120.0 . . ?
C14B C15B C16B 121.1(3) . . ?
C14B C15B N6B 117.9(3) . . ?
C16B C15B N6B 121.0(3) . . ?
C14A C15A C16A 119.1(3) . . ?
C14A C15A N6A 117.4(3) . . ?
C16A C15A N6A 123.4(3) . . ?
C11B C16B C15B 119.6(3) . . ?
C11B C16B H16A 120.2 . . ?
C15B C16B H16A 120.2 . . ?
C11A C16A C15A 120.0(3) . . ?
C11A C16A H16B 120.0 . . ?
C15A C16A H16B 120.0 . . ?
N8B C17B N7B 126.7(3) . . ?
N8B C17B N6B 114.9(3) . . ?
N7B C17B N6B 118.4(3) . . ?
N7A C17A N8A 126.6(3) . . ?
N7A C17A N6A 120.2(3) . . ?
N8A C17A N6A 113.2(3) . . ?
N9B C18B N7B 126.0(3) . . ?
N9B C18B N10B 117.6(3) . . ?
N7B C18B N10B 116.3(3) . . ?
N9A C18A N7A 127.2(3) . . ?
N9A C18A N10A 118.7(3) . . ?
N7A C18A N10A 114.0(3) . . ?
N9B C19B N8B 125.6(3) . . ?
N9B C19B N12B 116.7(3) . . ?
N8B C19B N12B 117.7(3) . . ?
N9A C19A N8A 125.4(3) . . ?
N9A C19A N12A 118.4(3) . . ?
N8A C19A N12A 116.2(3) . . ?
N10B C20B C5B 114.4(3) . . ?
N10B C20B H20A 108.7 . . ?
C5B C20B H20A 108.7 . . ?
N10B C20B H20B 108.7 . . ?
C5B C20B H20B 108.7 . . ?
H20A C20B H20B 107.6 . . ?
N10A C20A C5A 113.8(3) . . ?
N10A C20A H20C 108.8 . . ?
C5A C20A H20C 108.8 . . ?
N10A C20A H20D 108.8 . . ?
C5A C20A H20D 108.8 . . ?
H20C C20A H20D 107.7 . . ?
N11B C21B C22B 112.3(3) . . ?
N11B C21B H21A 109.1 . . ?
C22B C21B H21A 109.1 . . ?
N11B C21B H21B 109.1 . . ?
C22B C21B H21B 109.1 . . ?
H21A C21B H21B 107.9 . . ?
N11A C21A C22A 110.8(5) . . ?
N11A C21A H21C 109.5 . . ?
C22A C21A H21C 109.5 . . ?
N11A C21A H21D 109.5 . . ?
C22A C21A H21D 109.5 . . ?
H21C C21A H21D 108.1 . . ?
C21A C22A H22D 109.5 . . ?
C21A C22A H22E 109.5 . . ?
H22D C22A H22E 109.5 . . ?
C21A C22A H22F 109.5 . . ?
H22D C22A H22F 109.5 . . ?
H22E C22A H22F 109.5 . . ?
N11A C21 C22 103.9(11) . . ?
N11A C21 H21E 111.0 . . ?
C22 C21 H21E 111.0 . . ?
N11A C21 H21F 111.0 . . ?
C22 C21 H21F 111.0 . . ?
H21E C21 H21F 109.0 . . ?
C21 C22 H22G 109.5 . . ?
C21 C22 H22H 109.5 . . ?
H22G C22 H22H 109.5 . . ?
C21 C22 H22I 109.5 . . ?
H22G C22 H22I 109.5 . . ?
H22H C22 H22I 109.5 . . ?
C21B C22B H22A 109.5 . . ?
C21B C22B H22B 109.5 . . ?
H22A C22B H22B 109.5 . . ?
C21B C22B H22C 109.5 . . ?
H22A C22B H22C 109.5 . . ?
H22B C22B H22C 109.5 . . ?
N11B C23B C24B 112.3(3) . . ?
N11B C23B H23A 109.1 . . ?
C24B C23B H23A 109.1 . . ?
N11B C23B H23B 109.1 . . ?
C24B C23B H23B 109.1 . . ?
H23A C23B H23B 107.9 . . ?
N11A C23A C24A 113.6(3) . . ?
N11A C23A H23C 108.8 . . ?
C24A C23A H23C 108.8 . . ?
N11A C23A H23D 108.8 . . ?
C24A C23A H23D 108.8 . . ?
H23C C23A H23D 107.7 . . ?
C23B C24B H24A 109.5 . . ?
C23B C24B H24B 109.5 . . ?
H24A C24B H24B 109.5 . . ?
C23B C24B H24C 109.5 . . ?
H24A C24B H24C 109.5 . . ?
H24B C24B H24C 109.5 . . ?
C23A C24A H24D 109.5 . . ?
C23A C24A H24E 109.5 . . ?
H24D C24A H24E 109.5 . . ?
C23A C24A H24F 109.5 . . ?
H24D C24A H24F 109.5 . . ?
H24E C24A H24F 109.5 . . ?
N12B C25B C26B 112.1(3) . . ?
N12B C25B H25A 109.2 . . ?
C26B C25B H25A 109.2 . . ?
N12B C25B H25B 109.2 . . ?
C26B C25B H25B 109.2 . . ?
H25A C25B H25B 107.9 . . ?
N12A C25A C26A 112.4(3) . . ?
N12A C25A H25C 109.1 . . ?
C26A C25A H25C 109.1 . . ?
N12A C25A H25D 109.1 . . ?
C26A C25A H25D 109.1 . . ?
H25C C25A H25D 107.9 . . ?
C25B C26B H26A 109.5 . . ?
C25B C26B H26B 109.5 . . ?
H26A C26B H26B 109.5 . . ?
C25B C26B H26C 109.5 . . ?
H26A C26B H26C 109.5 . . ?
H26B C26B H26C 109.5 . . ?
C25A C26A H26D 109.5 . . ?
C25A C26A H26E 109.5 . . ?
H26D C26A H26E 109.5 . . ?
C25A C26A H26F 109.5 . . ?
H26D C26A H26F 109.5 . . ?
H26E C26A H26F 109.5 . . ?
N12B C27B C28B 112.2(3) . . ?
N12B C27B H27A 109.2 . . ?
C28B C27B H27A 109.2 . . ?
N12B C27B H27B 109.2 . . ?
C28B C27B H27B 109.2 . . ?
H27A C27B H27B 107.9 . . ?
N12A C27A C28A 112.9(3) . . ?
N12A C27A H27C 109.0 . . ?
C28A C27A H27C 109.0 . . ?
N12A C27A H27D 109.0 . . ?
C28A C27A H27D 109.0 . . ?
H27C C27A H27D 107.8 . . ?
C27B C28B H28A 109.5 . . ?
C27B C28B H28B 109.5 . . ?
H28A C28B H28B 109.5 . . ?
C27B C28B H28C 109.5 . . ?
H28A C28B H28C 109.5 . . ?
H28B C28B H28C 109.5 . . ?
C27A C28A H28D 109.5 . . ?
C27A C28A H28E 109.5 . . ?
H28D C28A H28E 109.5 . . ?
C27A C28A H28F 109.5 . . ?
H28D C28A H28F 109.5 . . ?
H28E C28A H28F 109.5 . . ?

loop_
_geom_bond_atom_site_label_1
_geom_bond_atom_site_label_2
_geom_bond_distance
_geom_bond_site_symmetry_2
_geom_bond_publ_flag
O1 C1 1.422(4) . ?
O1 H1 0.8400 . ?
O2 C2 1.420(5) . ?
O2 H2 0.8400 . ?
O3 C3 1.379(5) . ?
O3 H3 0.8399 . ?
O4 C4 1.414(5) . ?
O4 H4 0.8399 . ?
N1B C8B 1.353(4) . ?
N1B C7B 1.444(4) . ?
N1B H1BA 0.8800 . ?
N1A C8A 1.349(4) . ?
N1A C7A 1.465(4) . ?
N2B C8B 1.336(4) . ?
N2B C9B 1.352(4) . ?
N2A C8A 1.335(4) . ?
N2A C9A 1.337(4) . ?
N3B C9B 1.335(4) . ?
N3B C10B 1.351(4) . ?
N3A C9A 1.336(4) . ?
N3A C10A 1.345(4) . ?
N4B C10B 1.329(4) . ?
N4B C8B 1.353(4) . ?
N4A C10A 1.337(4) . ?
N4A C8A 1.355(4) . ?
N5B C10B 1.356(4) . ?
N5B C11B 1.412(4) . ?
N5B H5BA 0.8800 . ?
N5A C10A 1.365(4) . ?
N5A C11A 1.411(4) . ?
N5A H5AA 0.8800 . ?
N6B C17B 1.356(4) . ?
N6B C15B 1.419(4) . ?
N6B H6BA 0.8800 . ?
N6A C17A 1.367(4) . ?
N6A C15A 1.401(4) . ?
N6A H6AA 0.8800 . ?
N7B C17B 1.342(4) . ?
N7B C18B 1.349(4) . ?
N7A C17A 1.322(4) . ?
N7A C18A 1.343(4) . ?
N8B C17B 1.338(4) . ?
N8B C19B 1.350(4) . ?
N8A C19A 1.348(4) . ?
N8A C17A 1.353(4) . ?
N9B C18B 1.328(4) . ?
N9B C19B 1.342(4) . ?
N9A C18A 1.335(4) . ?
N9A C19A 1.343(4) . ?
N10B C18B 1.350(4) . ?
N10B C20B 1.442(4) . ?
N10B H10A 0.8800 . ?
N10A C18A 1.352(4) . ?
N10A C20A 1.443(4) . ?
N10A H10B 0.8800 . ?
N11B C9B 1.351(4) . ?
N11B C21B 1.460(4) . ?
N11B C23B 1.464(4) . ?
N11A C9A 1.364(4) . ?
N11A C23A 1.454(4) . ?
N11A C21 1.468(12) . ?
N11A C21A 1.490(6) . ?
N12B C19B 1.350(4) . ?
N12B C27B 1.453(4) . ?
N12B C25B 1.457(4) . ?
N12A C19A 1.357(4) . ?
N12A C25A 1.458(4) . ?
N12A C27A 1.463(4) . ?
C1B C2B 1.385(5) . ?
C1B C6B 1.393(5) . ?
C1B H1BB 0.9500 . ?
C1A C2A 1.379(5) . ?
C1A C6A 1.394(5) . ?
C1A H1AB 0.9500 . ?
C1 H1A 0.9800 . ?
C1 H1B 0.9800 . ?
C1 H1C 0.9800 . ?
C2B C3B 1.388(4) . ?
C2B H2BB 0.9500 . ?
C2A C3A 1.391(4) . ?
C2A H2AB 0.9500 . ?
C2 H2A 0.9800 . ?
C2 H2B 0.9800 . ?
C2 H2C 0.9800 . ?
C3B C4B 1.386(4) . ?
C3B C7B 1.523(4) . ?
C3A C4A 1.389(4) . ?
C3A C7A 1.512(5) . ?
C3 H3A 0.9800 . ?
C3 H3B 0.9800 . ?
C3 H3C 0.9800 . ?
C4B C5B 1.391(4) . ?
C4B H4BB 0.9500 . ?
C4A C5A 1.398(4) . ?
C4A H4AB 0.9500 . ?
C4 H4A 0.9800 . ?
C4 H4B 0.9800 . ?
C4 H4C 0.9800 . ?
C5B C6B 1.381(4) . ?
C5B C20B 1.525(5) . ?
C5A C6A 1.386(4) . ?
C5A C20A 1.520(5) . ?
C6B H6BB 0.9500 . ?
C6A H6AB 0.9500 . ?
C7B H7BB 0.9900 . ?
C7B H7BC 0.9900 . ?
C7A H7AB 0.9900 . ?
C7A H7AC 0.9900 . ?
C11B C16B 1.384(4) . ?
C11B C12B 1.392(4) . ?
C11A C16A 1.384(4) . ?
C11A C12A 1.391(4) . ?
C12B C13B 1.379(5) . ?
C12B H12A 0.9500 . ?
C12A C13A 1.382(5) . ?
C12A H12B 0.9500 . ?
C13B C14B 1.386(5) . ?
C13B H13A 0.9500 . ?
C13A C14A 1.384(5) . ?
C13A H13B 0.9500 . ?
C14B C15B 1.379(4) . ?
C14B H14A 0.9500 . ?
C14A C15A 1.391(4) . ?
C14A H14B 0.9500 . ?
C15B C16B 1.390(4) . ?
C15A C16A 1.392(4) . ?
C16B H16A 0.9500 . ?
C16A H16B 0.9500 . ?
C20B H20A 0.9900 . ?
C20B H20B 0.9900 . ?
C20A H20C 0.9900 . ?
C20A H20D 0.9900 . ?
C21B C22B 1.499(5) . ?
C21B H21A 0.9900 . ?
C21B H21B 0.9900 . ?
C21A C22A 1.522(8) . ?
C21A H21C 0.9900 . ?
C21A H21D 0.9900 . ?
C22A H22D 0.9800 . ?
C22A H22E 0.9800 . ?
C22A H22F 0.9800 . ?
C21 C22 1.547(16) . ?
C21 H21E 0.9900 . ?
C21 H21F 0.9900 . ?
C22 H22G 0.9800 . ?
C22 H22H 0.9800 . ?
C22 H22I 0.9800 . ?
C22B H22A 0.9800 . ?
C22B H22B 0.9800 . ?
C22B H22C 0.9800 . ?
C23B C24B 1.514(6) . ?
C23B H23A 0.9900 . ?
C23B H23B 0.9900 . ?
C23A C24A 1.505(5) . ?
C23A H23C 0.9900 . ?
C23A H23D 0.9900 . ?
C24B H24A 0.9800 . ?
C24B H24B 0.9800 . ?
C24B H24C 0.9800 . ?
C24A H24D 0.9800 . ?
C24A H24E 0.9800 . ?
C24A H24F 0.9800 . ?
C25B C26B 1.520(5) . ?
C25B H25A 0.9900 . ?
C25B H25B 0.9900 . ?
C25A C26A 1.505(6) . ?
C25A H25C 0.9900 . ?
C25A H25D 0.9900 . ?
C26B H26A 0.9800 . ?
C26B H26B 0.9800 . ?
C26B H26C 0.9800 . ?
C26A H26D 0.9800 . ?
C26A H26E 0.9800 . ?
C26A H26F 0.9800 . ?
C27B C28B 1.515(5) . ?
C27B H27A 0.9900 . ?
C27B H27B 0.9900 . ?
C27A C28A 1.513(6) . ?
C27A H27C 0.9900 . ?
C27A H27D 0.9900 . ?
C28B H28A 0.9800 . ?
C28B H28B 0.9800 . ?
C28B H28C 0.9800 . ?
C28A H28D 0.9800 . ?
C28A H28E 0.9800 . ?
C28A H28F 0.9800 . ?

loop_
_geom_hbond_atom_site_label_D
_geom_hbond_atom_site_label_H
_geom_hbond_atom_site_label_A
_geom_hbond_distance_DH
_geom_hbond_distance_HA
_geom_hbond_distance_DA
_geom_hbond_angle_DHA
_geom_hbond_site_symmetry_A
O1 H1 O2 0.84 1.84 2.667(4) 167.9 .
O2 H2 O4 0.84 1.93 2.767(4) 172.4 .
O3 H3 N4A 0.84 2.13 2.899(4) 152.3 .
O4 H4 N7B 0.84 2.04 2.790(4) 148.6 .
N5B H5BA N8A 0.88 2.17 3.051(4) 175.7 1_665
N5A H5AA O1 0.88 2.06 2.931(4) 173.7 .
N6B H6BA O1 0.88 2.10 2.970(4) 168.3 1_655
N6A H6AA N3B 0.88 2.15 3.033(4) 175.2 1_445
N10B H10A O4 0.88 2.54 3.209(4) 133.4 .

loop_
_geom_torsion_atom_site_label_1
_geom_torsion_atom_site_label_2
_geom_torsion_atom_site_label_3
_geom_torsion_atom_site_label_4
_geom_torsion
_geom_torsion_site_symmetry_1
_geom_torsion_site_symmetry_2
_geom_torsion_site_symmetry_3
_geom_torsion_site_symmetry_4
_geom_torsion_publ_flag
C6B C1B C2B C3B 0.7(5) . . . . ?
C6A C1A C2A C3A 0.0(5) . . . . ?
C1B C2B C3B C4B -0.9(5) . . . . ?
C1B C2B C3B C7B 178.0(3) . . . . ?
C1A C2A C3A C4A -0.5(5) . . . . ?
C1A C2A C3A C7A -178.1(3) . . . . ?
C2B C3B C4B C5B 0.8(5) . . . . ?
C7B C3B C4B C5B -178.1(3) . . . . ?
C2A C3A C4A C5A -0.4(5) . . . . ?
C7A C3A C4A C5A 177.2(3) . . . . ?
C3B C4B C5B C6B -0.5(5) . . . . ?
C3B C4B C5B C20B 178.7(3) . . . . ?
C3A C4A C5A C6A 1.7(5) . . . . ?
C3A C4A C5A C20A -175.5(3) . . . . ?
C4B C5B C6B C1B 0.3(5) . . . . ?
C20B C5B C6B C1B -178.9(3) . . . . ?
C2B C1B C6B C5B -0.4(5) . . . . ?
C4A C5A C6A C1A -2.2(5) . . . . ?
C20A C5A C6A C1A 175.1(3) . . . . ?
C2A C1A C6A C5A 1.4(5) . . . . ?
C8B N1B C7B C3B 95.5(3) . . . . ?
C4B C3B C7B N1B -8.3(4) . . . . ?
C2B C3B C7B N1B 172.8(3) . . . . ?
C8A N1A C7A C3A 90.5(4) . . . . ?
C4A C3A C7A N1A 10.5(4) . . . . ?
C2A C3A C7A N1A -172.0(3) . . . . ?
C9B N2B C8B N1B 178.4(3) . . . . ?
C9B N2B C8B N4B -0.2(4) . . . . ?
C7B N1B C8B N2B 18.6(4) . . . . ?
C7B N1B C8B N4B -162.6(3) . . . . ?
C10B N4B C8B N2B 0.8(4) . . . . ?
C10B N4B C8B N1B -177.8(3) . . . . ?
C9A N2A C8A N1A -179.7(3) . . . . ?
C9A N2A C8A N4A 1.1(5) . . . . ?
C7A N1A C8A N2A 19.9(4) . . . . ?
C7A N1A C8A N4A -160.9(3) . . . . ?
C10A N4A C8A N2A -4.8(4) . . . . ?
C10A N4A C8A N1A 176.1(3) . . . . ?
C10B N3B C9B N11B -177.2(3) . . . . ?
C10B N3B C9B N2B 3.4(5) . . . . ?
C21B N11B C9B N3B -175.0(3) . . . . ?
C23B N11B C9B N3B 7.0(4) . . . . ?
C21B N11B C9B N2B 4.4(4) . . . . ?
C23B N11B C9B N2B -173.6(3) . . . . ?
C8B N2B C9B N3B -2.1(4) . . . . ?
C8B N2B C9B N11B 178.6(3) . . . . ?
C10A N3A C9A N2A -3.9(5) . . . . ?
C10A N3A C9A N11A 177.5(3) . . . . ?
C8A N2A C9A N3A 3.7(5) . . . . ?
C8A N2A C9A N11A -177.7(3) . . . . ?
C23A N11A C9A N3A 6.2(5) . . . . ?
C21 N11A C9A N3A 162.7(8) . . . . ?
C21A N11A C9A N3A -168.8(4) . . . . ?
C23A N11A C9A N2A -172.5(3) . . . . ?
C21 N11A C9A N2A -16.0(8) . . . . ?
C21A N11A C9A N2A 12.5(5) . . . . ?
C8B N4B C10B N3B 0.8(4) . . . . ?
C8B N4B C10B N5B 179.7(3) . . . . ?
C9B N3B C10B N4B -2.7(5) . . . . ?
C9B N3B C10B N5B 178.3(3) . . . . ?
C11B N5B C10B N4B 19.9(5) . . . . ?
C11B N5B C10B N3B -161.0(3) . . . . ?
C8A N4A C10A N3A 4.5(4) . . . . ?
C8A N4A C10A N5A -176.0(3) . . . . ?
C9A N3A C10A N4A -0.6(5) . . . . ?
C9A N3A C10A N5A 179.9(3) . . . . ?
C11A N5A C10A N4A 5.8(5) . . . . ?
C11A N5A C10A N3A -174.6(3) . . . . ?
C10B N5B C11B C16B 4.8(5) . . . . ?
C10B N5B C11B C12B -179.3(3) . . . . ?
C10A N5A C11A C16A 33.8(5) . . . . ?
C10A N5A C11A C12A -148.4(3) . . . . ?
C16B C11B C12B C13B 2.5(6) . . . . ?
N5B C11B C12B C13B -173.6(3) . . . . ?
C16A C11A C12A C13A -2.8(5) . . . . ?
N5A C11A C12A C13A 179.4(3) . . . . ?
C11B C12B C13B C14B 0.0(6) . . . . ?
C11A C12A C13A C14A -0.2(5) . . . . ?
C12B C13B C14B C15B -1.0(6) . . . . ?
C12A C13A C14A C15A 1.3(5) . . . . ?
C13B C14B C15B C16B -0.5(6) . . . . ?
C13B C14B C15B N6B -178.3(3) . . . . ?
C17B N6B C15B C14B -142.9(3) . . . . ?
C17B N6B C15B C16B 39.3(5) . . . . ?
C13A C14A C15A C16A 0.5(5) . . . . ?
C13A C14A C15A N6A -175.9(3) . . . . ?
C17A N6A C15A C14A -172.5(3) . . . . ?
C17A N6A C15A C16A 11.3(5) . . . . ?
C12B C11B C16B C15B -3.9(5) . . . . ?
N5B C11B C16B C15B 171.9(3) . . . . ?
C14B C15B C16B C11B 2.9(5) . . . . ?
N6B C15B C16B C11B -179.3(3) . . . . ?
C12A C11A C16A C15A 4.6(5) . . . . ?
N5A C11A C16A C15A -177.7(3) . . . . ?
C14A C15A C16A C11A -3.4(5) . . . . ?
N6A C15A C16A C11A 172.8(3) . . . . ?
C19B N8B C17B N7B 0.8(4) . . . . ?
C19B N8B C17B N6B -179.0(3) . . . . ?
C18B N7B C17B N8B 1.3(4) . . . . ?
C18B N7B C17B N6B -178.9(3) . . . . ?
C15B N6B C17B N8B -173.7(3) . . . . ?
C15B N6B C17B N7B 6.5(5) . . . . ?
C18A N7A C17A N8A 1.2(4) . . . . ?
C18A N7A C17A N6A 180.0(3) . . . . ?
C19A N8A C17A N7A -3.7(4) . . . . ?
C19A N8A C17A N6A 177.4(3) . . . . ?
C15A N6A C17A N7A 19.5(5) . . . . ?
C15A N6A C17A N8A -161.6(3) . . . . ?
C19B N9B C18B N7B 0.4(4) . . . . ?
C19B N9B C18B N10B 179.4(3) . . . . ?
C17B N7B C18B N9B -1.9(4) . . . . ?
C17B N7B C18B N10B 179.0(3) . . . . ?
C20B N10B C18B N9B 17.0(4) . . . . ?
C20B N10B C18B N7B -163.9(3) . . . . ?
C19A N9A C18A N7A -1.4(4) . . . . ?
C19A N9A C18A N10A 177.5(3) . . . . ?
C17A N7A C18A N9A 1.6(4) . . . . ?
C17A N7A C18A N10A -177.3(3) . . . . ?
C20A N10A C18A N9A 17.8(4) . . . . ?
C20A N10A C18A N7A -163.2(3) . . . . ?
C18B N9B C19B N8B 2.1(4) . . . . ?
C18B N9B C19B N12B -179.5(3) . . . . ?
C17B N8B C19B N9B -2.6(4) . . . . ?
C17B N8B C19B N12B 178.9(3) . . . . ?
C27B N12B C19B N9B -175.5(3) . . . . ?
C25B N12B C19B N9B 5.2(4) . . . . ?
C27B N12B C19B N8B 3.1(4) . . . . ?
C25B N12B C19B N8B -176.3(3) . . . . ?
C18A N9A C19A N8A -1.6(4) . . . . ?
C18A N9A C19A N12A 178.8(3) . . . . ?
C17A N8A C19A N9A 3.9(4) . . . . ?
C17A N8A C19A N12A -176.5(3) . . . . ?
C25A N12A C19A N9A 2.2(5) . . . . ?
C27A N12A C19A N9A -168.0(3) . . . . ?
C25A N12A C19A N8A -177.5(3) . . . . ?
C27A N12A C19A N8A 12.3(4) . . . . ?
C18B N10B C20B C5B 92.9(4) . . . . ?
C6B C5B C20B N10B -176.9(3) . . . . ?
C4B C5B C20B N10B 3.9(4) . . . . ?
C18A N10A C20A C5A 98.5(4) . . . . ?
C6A C5A C20A N10A 165.1(3) . . . . ?
C4A C5A C20A N10A -17.7(4) . . . . ?
C9B N11B C21B C22B 94.6(4) . . . . ?
C23B N11B C21B C22B -87.4(4) . . . . ?
C9A N11A C21A C22A -99.7(6) . . . . ?
C23A N11A C21A C22A 85.2(6) . . . . ?
C21 N11A C21A C22A -4(2) . . . . ?
C9A N11A C21 C22 88.6(14) . . . . ?
C23A N11A C21 C22 -113.7(12) . . . . ?
C21A N11A C21 C22 -9.8(15) . . . . ?
C9B N11B C23B C24B 86.5(4) . . . . ?
C21B N11B C23B C24B -91.5(4) . . . . ?
C9A N11A C23A C24A 80.1(4) . . . . ?
C21 N11A C23A C24A -76.8(8) . . . . ?
C21A N11A C23A C24A -104.9(5) . . . . ?
C19B N12B C25B C26B 80.4(4) . . . . ?
C27B N12B C25B C26B -98.9(3) . . . . ?
C19A N12A C25A C26A 107.6(4) . . . . ?
C27A N12A C25A C26A -81.9(4) . . . . ?
C19B N12B C27B C28B 99.6(4) . . . . ?
C25B N12B C27B C28B -81.0(4) . . . . ?
C19A N12A C27A C28A 81.7(4) . . . . ?
C25A N12A C27A C28A -88.9(4) . . . . ?
